data_4076526
loop_
_publ_author_name
'Kubo, Kazuyuki'
'Kawanaka, Tomohiro'
'Tomioka, Masao'
'Mizuta, Tsutomu'

_publ_section_title
;
 Synthesis and Crystal Structures ofP-Iron-Substituted Phosphinoborane
 Monomers
;
_journal_issue 5
_journal_name_full Organometallics
_journal_page_first 2026
_journal_paper_doi 10.1021/om201287s
_journal_volume 31
_journal_year 2012
_chemical_formula_sum 'C35.5 H41.5 B Fe O2 P'
_chemical_formula_weight 597.82
_chemical_name_systematic
; 
 ? 
;
_space_group_IT_number 2
_symmetry_cell_setting triclinic
_symmetry_space_group_name_Hall '-P 1'
_symmetry_space_group_name_H-M 'P -1'
_atom_sites_solution_hydrogens geom
_atom_sites_solution_primary direct
_atom_sites_solution_secondary difmap
_audit_creation_method SHELXL-97
_cell_angle_alpha 86.1750(10)
_cell_angle_beta 80.8380(10)
_cell_angle_gamma 86.113(2)
_cell_formula_units_Z 4
_cell_length_a 11.6059(13)
_cell_length_b 12.6911(15)
_cell_length_c 21.790(3)
_cell_measurement_reflns_used 7520
_cell_measurement_temperature 173
_cell_measurement_theta_max 28.50
_cell_measurement_theta_min 2.33
_cell_volume 3156.2(7)
_computing_cell_refinement 'APEX2 (Bruker AXS, 2006)'
_computing_data_collection 'APEX2 (Bruker AXS, 2006)'
_computing_data_reduction 'SAINT (Bruker AXS, 2004)'
_computing_structure_refinement 'SHELXL-97 (Sheldrick, 1997)'
_computing_structure_solution 'SHELXS-97 (Sheldrick, 1997)'
_diffrn_ambient_temperature 173
_diffrn_detector_area_resol_mean 8.333
_diffrn_measured_fraction_theta_full 0.948
_diffrn_measured_fraction_theta_max 0.948
_diffrn_measurement_device_type 'Bruker APEXII CCD area detector'
_diffrn_measurement_method 'phi and omega scans'
_diffrn_radiation_monochromator 'Bruker Helios multilayer confocal mirror'
_diffrn_radiation_source 'Bruker TXS fine-focus rotating anode'
_diffrn_radiation_type MoK\a
_diffrn_radiation_wavelength 0.71073
_diffrn_reflns_av_R_equivalents 0.0151
_diffrn_reflns_av_sigmaI/netI 0.0342
_diffrn_reflns_limit_h_max 10
_diffrn_reflns_limit_h_min -15
_diffrn_reflns_limit_k_max 16
_diffrn_reflns_limit_k_min -16
_diffrn_reflns_limit_l_max 22
_diffrn_reflns_limit_l_min -28
_diffrn_reflns_number 18095
_diffrn_reflns_theta_full 27.50
_diffrn_reflns_theta_max 27.50
_diffrn_reflns_theta_min 1.61
_exptl_absorpt_coefficient_mu 0.558
_exptl_absorpt_correction_T_max 0.9726
_exptl_absorpt_correction_T_min 0.9111
_exptl_absorpt_correction_type empirical
_exptl_absorpt_process_details
;
SADABS Sheldrick 1996
;
_exptl_crystal_colour 'deep red'
_exptl_crystal_density_diffrn 1.258
_exptl_crystal_density_method 'not measured'
_exptl_crystal_description plate
_exptl_crystal_F_000 1266
_exptl_crystal_size_max 0.17
_exptl_crystal_size_mid 0.10
_exptl_crystal_size_min 0.05
_refine_diff_density_max 0.362
_refine_diff_density_min -0.273
_refine_diff_density_rms 0.050
_refine_ls_extinction_method none
_refine_ls_goodness_of_fit_ref 1.013
_refine_ls_hydrogen_treatment refall
_refine_ls_matrix_type full
_refine_ls_number_parameters 1062
_refine_ls_number_reflns 13770
_refine_ls_number_restraints 0
_refine_ls_restrained_S_all 1.013
_refine_ls_R_factor_all 0.0481
_refine_ls_R_factor_gt 0.0369
_refine_ls_shift/su_max 0.001
_refine_ls_shift/su_mean 0.000
_refine_ls_structure_factor_coef Fsqd
_refine_ls_weighting_details 'calc w=1/[\s^2^(Fo^2^)+(0.0452P)^2^+1.3705P] where P=(Fo^2^+2Fc^2^)/3'
_refine_ls_weighting_scheme calc
_refine_ls_wR_factor_gt 0.0887
_refine_ls_wR_factor_ref 0.0962
_reflns_number_gt 11366
_reflns_number_total 13770
_reflns_threshold_expression >2sigma(I)
_cod_data_source_file om201287s_si_002.cif
_cod_data_source_block compound_2
_cod_depositor_comments
;
The following automatic conversions were performed:

'_symmetry_cell_setting' value 'Triclinic' changed to 'triclinic'
according to /home/saulius/struct/CIF-dictionaries/cif_core.dic
dictionary named 'cif_core.dic' version 2.4.1 from 2010-06-29.

Automatic conversion script
Id: cif_fix_values 1715 2011-07-08 13:25:40Z adriana 
;
_cod_original_cell_volume 3156.1(6)
_cod_original_sg_symbol_H-M 'P-1   '
_cod_original_formula_sum 'C35.50 H41.50 B Fe O2 P'
_cod_database_code 4076526

loop_
_symmetry_equiv_pos_as_xyz
'x, y, z'
'-x, -y, -z'

loop_
_atom_site_label
_atom_site_type_symbol
_atom_site_fract_x
_atom_site_fract_y
_atom_site_fract_z
_atom_site_U_iso_or_equiv
_atom_site_adp_type
_atom_site_occupancy
_atom_site_symmetry_multiplicity
_atom_site_calc_flag
Fe1 Fe 0.05291(2) 0.54089(2) 0.332101(12) 0.02493(7) Uani 1 1 d
Fe2 Fe -0.77623(2) 0.08017(2) 0.206317(12) 0.02563(7) Uani 1 1 d
P1 P -0.10931(4) 0.64342(4) 0.37172(2) 0.02463(10) Uani 1 1 d
P2 P -0.62497(4) 0.17995(4) 0.15691(2) 0.02502(10) Uani 1 1 d
O1 O 0.00417(14) 0.59449(15) 0.20648(7) 0.0496(4) Uani 1 1 d
O2 O 0.20493(13) 0.71565(13) 0.32009(8) 0.0483(4) Uani 1 1 d
O3 O -0.72121(15) 0.13556(13) 0.32530(7) 0.0484(4) Uani 1 1 d
O4 O -0.94961(13) 0.25618(13) 0.20764(8) 0.0435(4) Uani 1 1 d
C1 C 0.0942(2) 0.45253(17) 0.41198(11) 0.0396(5) Uani 1 1 d
H1 H 0.102(2) 0.483(2) 0.4485(12) 0.049(7) Uiso 1 1 d
C2 C -0.00826(19) 0.41588(16) 0.39548(10) 0.0363(5) Uani 1 1 d
H2 H -0.080(2) 0.4204(18) 0.4204(11) 0.041(6) Uiso 1 1 d
C3 C 0.01866(19) 0.38049(15) 0.33489(11) 0.0355(5) Uani 1 1 d
H3 H -0.032(2) 0.3524(17) 0.3120(10) 0.034(6) Uiso 1 1 d
C4 C 0.13919(19) 0.39365(16) 0.31360(12) 0.0405(5) Uani 1 1 d
H4 H 0.179(2) 0.3796(18) 0.2751(11) 0.040(6) Uiso 1 1 d
C5 C 0.18519(19) 0.43817(17) 0.36107(12) 0.0419(5) Uani 1 1 d
H5 H 0.264(2) 0.4524(19) 0.3607(11) 0.046(7) Uiso 1 1 d
C6 C -0.28792(15) 0.48831(14) 0.38358(8) 0.0238(4) Uani 1 1 d
C7 C -0.27419(15) 0.43233(14) 0.32882(8) 0.0252(4) Uani 1 1 d
C8 C -0.30124(16) 0.32650(15) 0.33158(9) 0.0290(4) Uani 1 1 d
H6 H -0.2921(17) 0.2923(16) 0.2936(10) 0.028(5) Uiso 1 1 d
C9 C -0.34367(17) 0.27293(15) 0.38707(10) 0.0328(4) Uani 1 1 d
C10 C -0.35583(18) 0.32715(16) 0.44135(10) 0.0317(4) Uani 1 1 d
H7 H -0.3828(19) 0.2946(17) 0.4786(11) 0.034(6) Uiso 1 1 d
C11 C -0.32888(15) 0.43232(15) 0.44040(9) 0.0262(4) Uani 1 1 d
C12 C -0.23586(19) 0.48263(17) 0.26467(9) 0.0320(4) Uani 1 1 d
H8 H -0.2177(18) 0.5564(18) 0.2678(10) 0.031(5) Uiso 1 1 d
H9 H -0.168(2) 0.4436(19) 0.2444(11) 0.045(6) Uiso 1 1 d
H10 H -0.298(2) 0.4788(18) 0.2365(11) 0.045(6) Uiso 1 1 d
C13 C -0.3767(3) 0.1597(2) 0.38763(15) 0.0496(6) Uani 1 1 d
H11 H -0.350(3) 0.126(3) 0.3508(17) 0.086(11) Uiso 1 1 d
H12 H -0.454(4) 0.154(3) 0.3945(17) 0.096(12) Uiso 1 1 d
H13 H -0.354(4) 0.119(3) 0.418(2) 0.113(15) Uiso 1 1 d
C14 C -0.3433(2) 0.48517(19) 0.50154(10) 0.0349(5) Uani 1 1 d
H14 H -0.278(2) 0.513(2) 0.5062(11) 0.049(7) Uiso 1 1 d
H15 H -0.398(2) 0.545(2) 0.5050(12) 0.056(8) Uiso 1 1 d
H16 H -0.362(2) 0.440(2) 0.5330(13) 0.061(8) Uiso 1 1 d
C15 C -0.36653(15) 0.69681(14) 0.40269(8) 0.0241(4) Uani 1 1 d
C16 C -0.46429(16) 0.70229(14) 0.37050(8) 0.0258(4) Uani 1 1 d
C17 C -0.55236(17) 0.78189(15) 0.38066(9) 0.0291(4) Uani 1 1 d
H17 H -0.6153(18) 0.7817(16) 0.3590(9) 0.028(5) Uiso 1 1 d
C18 C -0.54976(17) 0.85980(15) 0.42204(9) 0.0301(4) Uani 1 1 d
C19 C -0.45713(17) 0.85304(15) 0.45505(9) 0.0299(4) Uani 1 1 d
H18 H -0.4520(19) 0.9050(18) 0.4852(10) 0.037(6) Uiso 1 1 d
C20 C -0.36829(16) 0.77289(14) 0.44780(8) 0.0257(4) Uani 1 1 d
C21 C -0.47970(19) 0.62294(18) 0.32414(11) 0.0357(5) Uani 1 1 d
H19 H -0.414(2) 0.6208(17) 0.2882(10) 0.034(6) Uiso 1 1 d
H20 H -0.485(2) 0.554(2) 0.3414(12) 0.049(7) Uiso 1 1 d
H21 H -0.549(2) 0.6462(18) 0.3041(11) 0.040(6) Uiso 1 1 d
C22 C -0.6462(2) 0.9455(2) 0.43164(14) 0.0455(6) Uani 1 1 d
H22 H -0.679(3) 0.952(3) 0.4746(16) 0.082(10) Uiso 1 1 d
H23 H -0.619(3) 1.012(3) 0.4159(15) 0.084(11) Uiso 1 1 d
H24 H -0.706(3) 0.935(2) 0.4065(14) 0.076(9) Uiso 1 1 d
C23 C -0.28264(19) 0.76938(19) 0.49323(10) 0.0345(4) Uani 1 1 d
H25 H -0.241(2) 0.834(2) 0.4872(11) 0.050(7) Uiso 1 1 d
H26 H -0.321(2) 0.7641(19) 0.5349(12) 0.046(7) Uiso 1 1 d
H27 H -0.227(2) 0.7107(19) 0.4871(11) 0.042(6) Uiso 1 1 d
C24 C -0.08523(15) 0.78477(13) 0.36955(8) 0.0234(4) Uani 1 1 d
C25 C -0.13120(15) 0.85726(14) 0.32647(9) 0.0256(4) Uani 1 1 d
C26 C -0.11844(17) 0.96481(15) 0.32974(9) 0.0311(4) Uani 1 1 d
H28 H -0.156(2) 1.0136(18) 0.3010(10) 0.038(6) Uiso 1 1 d
C27 C -0.05792(18) 1.00389(15) 0.37256(10) 0.0337(4) Uani 1 1 d
C28 C -0.00845(18) 0.93152(16) 0.41269(10) 0.0334(4) Uani 1 1 d
H29 H 0.0356(19) 0.9579(17) 0.4408(10) 0.037(6) Uiso 1 1 d
C29 C -0.02121(16) 0.82299(15) 0.41249(9) 0.0284(4) Uani 1 1 d
C30 C -0.1938(2) 0.82279(18) 0.27651(10) 0.0353(5) Uani 1 1 d
H30 H -0.201(2) 0.881(2) 0.2469(12) 0.051(7) Uiso 1 1 d
H31 H -0.151(2) 0.761(2) 0.2526(12) 0.060(8) Uiso 1 1 d
H32 H -0.272(2) 0.802(2) 0.2936(12) 0.053(7) Uiso 1 1 d
C31 C -0.0455(3) 1.12134(19) 0.37414(15) 0.0509(6) Uani 1 1 d
H33 H 0.019(3) 1.133(2) 0.3862(15) 0.075(10) Uiso 1 1 d
H34 H -0.103(3) 1.150(3) 0.4078(17) 0.094(11) Uiso 1 1 d
H35 H -0.065(3) 1.161(3) 0.3353(18) 0.099(12) Uiso 1 1 d
C32 C 0.0319(2) 0.7522(2) 0.45999(12) 0.0395(5) Uani 1 1 d
H36 H 0.088(3) 0.783(3) 0.4750(17) 0.104(12) Uiso 1 1 d
H37 H -0.023(4) 0.724(4) 0.489(2) 0.144(18) Uiso 1 1 d
H38 H 0.057(3) 0.690(3) 0.4485(18) 0.102(13) Uiso 1 1 d
C33 C 0.02055(17) 0.57264(16) 0.25629(10) 0.0335(4) Uani 1 1 d
C34 C 0.14299(16) 0.64814(16) 0.32605(10) 0.0319(4) Uani 1 1 d
C35 C -0.71055(19) -0.04753(16) 0.14996(10) 0.0352(5) Uani 1 1 d
H39 H -0.638(2) -0.0465(18) 0.1241(11) 0.040(6) Uiso 1 1 d
C36 C -0.72902(19) -0.08344(16) 0.21274(10) 0.0347(4) Uani 1 1 d
H40 H -0.673(2) -0.1148(18) 0.2359(11) 0.041(6) Uiso 1 1 d
C37 C -0.84940(19) -0.06514(17) 0.23655(11) 0.0381(5) Uani 1 1 d
H41 H -0.886(2) -0.0797(18) 0.2765(11) 0.039(6) Uiso 1 1 d
C38 C -0.90438(19) -0.01746(18) 0.18826(11) 0.0398(5) Uani 1 1 d
H42 H -0.983(2) 0.0025(19) 0.1899(11) 0.045(7) Uiso 1 1 d
C39 C -0.81844(19) -0.00521(18) 0.13426(11) 0.0383(5) Uani 1 1 d
H43 H -0.829(2) 0.0252(19) 0.0976(12) 0.045(7) Uiso 1 1 d
C40 C -0.43328(15) 0.01914(14) 0.13885(8) 0.0236(4) Uani 1 1 d
C41 C -0.44327(15) -0.04840(14) 0.19328(8) 0.0257(4) Uani 1 1 d
C42 C -0.42247(16) -0.15742(15) 0.18926(9) 0.0290(4) Uani 1 1 d
H44 H -0.4315(18) -0.2003(17) 0.2242(10) 0.030(5) Uiso 1 1 d
C43 C -0.38859(17) -0.20358(15) 0.13272(10) 0.0319(4) Uani 1 1 d
C44 C -0.37389(17) -0.13695(16) 0.07957(10) 0.0313(4) Uani 1 1 d
H45 H -0.3488(19) -0.1648(17) 0.0410(11) 0.036(6) Uiso 1 1 d
C45 C -0.39384(15) -0.02770(15) 0.08153(8) 0.0270(4) Uani 1 1 d
C46 C -0.47212(19) -0.00689(17) 0.25767(9) 0.0305(4) Uani 1 1 d
H46 H -0.405(2) -0.0174(18) 0.2787(11) 0.044(6) Uiso 1 1 d
H47 H -0.499(2) 0.0668(19) 0.2582(10) 0.038(6) Uiso 1 1 d
H48 H -0.533(2) -0.0483(19) 0.2805(11) 0.046(7) Uiso 1 1 d
C47 C -0.3667(3) -0.32169(19) 0.12966(15) 0.0468(6) Uani 1 1 d
H49 H -0.411(5) -0.358(4) 0.157(2) 0.16(2) Uiso 1 1 d
H50 H -0.299(3) -0.347(3) 0.1431(17) 0.095(12) Uiso 1 1 d
H51 H -0.351(3) -0.341(3) 0.0911(18) 0.093(12) Uiso 1 1 d
C48 C -0.3748(2) 0.03868(19) 0.02122(10) 0.0364(5) Uani 1 1 d
H52 H -0.316(2) 0.082(2) 0.0207(11) 0.045(7) Uiso 1 1 d
H53 H -0.357(2) -0.007(2) -0.0124(12) 0.047(7) Uiso 1 1 d
H54 H -0.438(2) 0.086(2) 0.0149(12) 0.056(8) Uiso 1 1 d
C49 C -0.37519(15) 0.22888(14) 0.11377(8) 0.0248(4) Uani 1 1 d
C50 C -0.27316(16) 0.22662(15) 0.14252(9) 0.0267(4) Uani 1 1 d
C51 C -0.19355(17) 0.30478(16) 0.12770(10) 0.0315(4) Uani 1 1 d
H55 H -0.130(2) 0.3017(17) 0.1476(10) 0.033(6) Uiso 1 1 d
C52 C -0.20820(17) 0.38666(16) 0.08382(10) 0.0355(5) Uani 1 1 d
C53 C -0.30358(18) 0.38611(17) 0.05361(10) 0.0353(5) Uani 1 1 d
H56 H -0.314(2) 0.437(2) 0.0225(12) 0.049(7) Uiso 1 1 d
C54 C -0.38608(16) 0.30973(15) 0.06697(9) 0.0296(4) Uani 1 1 d
C55 C -0.24650(19) 0.14120(18) 0.19082(11) 0.0353(5) Uani 1 1 d
H57 H -0.237(2) 0.075(2) 0.1744(12) 0.050(7) Uiso 1 1 d
H58 H -0.177(2) 0.1576(19) 0.2081(11) 0.045(6) Uiso 1 1 d
H59 H -0.314(2) 0.1380(19) 0.2271(12) 0.051(7) Uiso 1 1 d
C56 C -0.1205(2) 0.4711(2) 0.06991(17) 0.0520(7) Uani 1 1 d
H60 H -0.141(3) 0.525(3) 0.0426(16) 0.087(11) Uiso 1 1 d
H61 H -0.106(3) 0.501(3) 0.1027(18) 0.094(13) Uiso 1 1 d
H62 H -0.055(4) 0.445(3) 0.0468(19) 0.114(14) Uiso 1 1 d
C57 C -0.4809(2) 0.3169(2) 0.02665(11) 0.0382(5) Uani 1 1 d
H63 H -0.525(2) 0.385(2) 0.0330(12) 0.054(7) Uiso 1 1 d
H64 H -0.533(2) 0.262(2) 0.0356(11) 0.044(6) Uiso 1 1 d
H65 H -0.448(3) 0.313(2) -0.0138(15) 0.073(9) Uiso 1 1 d
C58 C -0.65902(15) 0.32312(14) 0.15782(8) 0.0242(4) Uani 1 1 d
C59 C -0.60999(16) 0.38673(15) 0.19672(9) 0.0289(4) Uani 1 1 d
C60 C -0.63229(18) 0.49614(16) 0.19204(10) 0.0352(5) Uani 1 1 d
H66 H -0.598(2) 0.5376(18) 0.2166(11) 0.040(6) Uiso 1 1 d
C61 C -0.70300(18) 0.54513(15) 0.15207(10) 0.0370(5) Uani 1 1 d
C62 C -0.75428(18) 0.48169(16) 0.11623(10) 0.0340(4) Uani 1 1 d
H67 H -0.8061(19) 0.5101(17) 0.0909(10) 0.034(6) Uiso 1 1 d
C63 C -0.73323(16) 0.37237(15) 0.11753(9) 0.0282(4) Uani 1 1 d
C64 C -0.5331(2) 0.3419(2) 0.24287(11) 0.0380(5) Uani 1 1 d
H68 H -0.526(2) 0.390(2) 0.2737(13) 0.064(8) Uiso 1 1 d
H69 H -0.457(3) 0.318(2) 0.2234(12) 0.058(8) Uiso 1 1 d
H70 H -0.558(3) 0.281(2) 0.2655(14) 0.069(9) Uiso 1 1 d
C65 C -0.7229(3) 0.66421(19) 0.14737(16) 0.0529(7) Uani 1 1 d
H71 H -0.761(4) 0.687(3) 0.1792(19) 0.110(14) Uiso 1 1 d
H72 H -0.657(3) 0.700(3) 0.1403(16) 0.081(10) Uiso 1 1 d
H73 H -0.744(4) 0.686(3) 0.107(2) 0.116(15) Uiso 1 1 d
C66 C -0.7875(2) 0.31200(19) 0.07334(11) 0.0354(5) Uani 1 1 d
H74 H -0.865(3) 0.318(2) 0.0824(14) 0.071(9) Uiso 1 1 d
H75 H -0.762(3) 0.336(2) 0.0323(16) 0.076(9) Uiso 1 1 d
H76 H -0.770(3) 0.239(3) 0.0727(14) 0.076(9) Uiso 1 1 d
C67 C -0.73988(17) 0.11259(16) 0.27827(10) 0.0335(4) Uani 1 1 d
C68 C -0.87818(17) 0.18925(16) 0.20598(9) 0.0309(4) Uani 1 1 d
C69 C 0.9745(5) 0.7672(4) 0.0636(3) 0.1115(19) Uani 1 1 d
H77 H 1.018(4) 0.698(4) 0.063(2) 0.122(15) Uiso 1 1 d
H78 H 0.907(5) 0.768(4) 0.048(3) 0.17(2) Uiso 1 1 d
H79 H 0.954(5) 0.811(5) 0.105(3) 0.18(3) Uiso 1 1 d
C70 C 1.0305(4) 0.8492(3) 0.0192(2) 0.0887(11) Uani 1 1 d
H80 H 1.119(4) 0.852(4) 0.021(2) 0.144(17) Uiso 1 1 d
H81 H 1.034(4) 0.844(4) -0.028(2) 0.136(18) Uiso 1 1 d
C71 C 0.9725(3) 0.9584(3) 0.02185(16) 0.0644(8) Uani 1 1 d
H82 H 0.961(3) 0.984(2) 0.0644(15) 0.069(9) Uiso 1 1 d
H83 H 0.880(3) 0.951(3) 0.0166(16) 0.099(11) Uiso 1 1 d
B1 B -0.26272(17) 0.60978(16) 0.38500(9) 0.0231(4) Uani 1 1 d
B2 B -0.46843(17) 0.14244(16) 0.13750(9) 0.0237(4) Uani 1 1 d

loop_
_atom_site_aniso_label
_atom_site_aniso_U_11
_atom_site_aniso_U_22
_atom_site_aniso_U_33
_atom_site_aniso_U_23
_atom_site_aniso_U_13
_atom_site_aniso_U_12
Fe1 0.02159(13) 0.02167(13) 0.03101(14) -0.00027(10) -0.00314(10) -0.00088(10)
Fe2 0.02487(14) 0.02522(14) 0.02646(14) -0.00174(10) -0.00253(10) -0.00228(10)
P1 0.0214(2) 0.0189(2) 0.0338(3) -0.00181(18) -0.00452(18) -0.00220(17)
P2 0.0219(2) 0.0215(2) 0.0312(2) 0.00012(19) -0.00415(18) 0.00044(17)
O1 0.0440(9) 0.0715(12) 0.0322(9) 0.0085(8) -0.0040(7) -0.0116(8)
O2 0.0346(8) 0.0416(9) 0.0701(11) 0.0027(8) -0.0100(8) -0.0137(7)
O3 0.0590(10) 0.0546(10) 0.0337(8) -0.0103(7) -0.0156(7) 0.0095(8)
O4 0.0308(8) 0.0468(9) 0.0531(10) -0.0078(7) -0.0104(7) 0.0102(7)
C1 0.0416(12) 0.0339(11) 0.0434(13) 0.0068(10) -0.0146(10) 0.0065(9)
C2 0.0336(11) 0.0274(10) 0.0439(12) 0.0112(9) -0.0013(9) 0.0033(8)
C3 0.0343(11) 0.0202(9) 0.0512(13) -0.0009(9) -0.0047(9) -0.0019(8)
C4 0.0354(11) 0.0253(10) 0.0565(15) -0.0041(10) 0.0035(10) 0.0047(8)
C5 0.0273(11) 0.0306(11) 0.0672(16) 0.0033(10) -0.0111(10) 0.0045(8)
C6 0.0199(8) 0.0248(9) 0.0274(9) -0.0017(7) -0.0058(7) -0.0025(7)
C7 0.0202(8) 0.0277(9) 0.0281(9) -0.0028(7) -0.0042(7) -0.0020(7)
C8 0.0273(9) 0.0266(9) 0.0338(10) -0.0081(8) -0.0038(8) -0.0021(7)
C9 0.0321(10) 0.0250(9) 0.0412(11) -0.0036(8) -0.0028(8) -0.0049(8)
C10 0.0327(10) 0.0293(10) 0.0314(10) 0.0030(8) 0.0009(8) -0.0072(8)
C11 0.0223(9) 0.0282(9) 0.0284(9) -0.0021(7) -0.0034(7) -0.0033(7)
C12 0.0350(11) 0.0333(11) 0.0283(10) -0.0053(8) -0.0038(8) -0.0058(9)
C13 0.0625(17) 0.0301(12) 0.0535(16) -0.0075(11) 0.0072(13) -0.0154(11)
C14 0.0406(12) 0.0374(12) 0.0274(10) -0.0021(9) -0.0030(9) -0.0124(10)
C15 0.0235(8) 0.0233(9) 0.0250(9) 0.0000(7) -0.0016(7) -0.0037(7)
C16 0.0264(9) 0.0252(9) 0.0262(9) 0.0001(7) -0.0038(7) -0.0066(7)
C17 0.0252(9) 0.0315(10) 0.0312(10) 0.0030(8) -0.0071(8) -0.0035(8)
C18 0.0293(10) 0.0247(9) 0.0341(10) 0.0015(8) -0.0012(8) 0.0012(7)
C19 0.0317(10) 0.0264(9) 0.0314(10) -0.0045(8) -0.0028(8) -0.0017(8)
C20 0.0243(9) 0.0251(9) 0.0271(9) -0.0020(7) -0.0011(7) -0.0047(7)
C21 0.0331(11) 0.0359(12) 0.0422(12) -0.0104(10) -0.0166(9) 0.0023(9)
C22 0.0425(13) 0.0400(13) 0.0539(15) -0.0076(11) -0.0122(11) 0.0136(10)
C23 0.0327(11) 0.0414(12) 0.0310(11) -0.0130(9) -0.0066(8) 0.0020(9)
C24 0.0234(8) 0.0192(8) 0.0277(9) -0.0021(7) -0.0040(7) -0.0014(7)
C25 0.0225(8) 0.0249(9) 0.0285(9) -0.0007(7) -0.0020(7) -0.0013(7)
C26 0.0319(10) 0.0234(9) 0.0348(10) 0.0033(8) 0.0007(8) 0.0025(8)
C27 0.0378(11) 0.0232(9) 0.0374(11) -0.0055(8) 0.0053(9) -0.0047(8)
C28 0.0363(11) 0.0323(10) 0.0335(11) -0.0100(9) -0.0040(8) -0.0100(8)
C29 0.0285(9) 0.0283(9) 0.0288(9) -0.0018(8) -0.0045(7) -0.0045(7)
C30 0.0364(11) 0.0343(11) 0.0371(11) 0.0057(9) -0.0154(9) -0.0012(9)
C31 0.0634(18) 0.0257(11) 0.0624(17) -0.0078(11) -0.0009(14) -0.0101(11)
C32 0.0480(13) 0.0380(12) 0.0378(12) -0.0001(10) -0.0214(10) -0.0066(11)
C33 0.0262(10) 0.0358(11) 0.0369(11) -0.0020(9) 0.0013(8) -0.0055(8)
C34 0.0235(9) 0.0309(10) 0.0413(11) 0.0006(9) -0.0063(8) -0.0015(8)
C35 0.0362(11) 0.0306(10) 0.0383(11) -0.0112(9) 0.0029(9) -0.0095(9)
C36 0.0382(11) 0.0227(9) 0.0419(12) -0.0040(8) -0.0006(9) -0.0039(8)
C37 0.0366(11) 0.0298(10) 0.0448(13) -0.0030(9) 0.0064(9) -0.0095(9)
C38 0.0292(11) 0.0375(12) 0.0536(14) -0.0110(10) -0.0017(9) -0.0106(9)
C39 0.0399(12) 0.0396(12) 0.0382(12) -0.0073(10) -0.0088(9) -0.0111(9)
C40 0.0208(8) 0.0259(9) 0.0242(9) -0.0014(7) -0.0053(7) 0.0016(7)
C41 0.0223(8) 0.0279(9) 0.0275(9) -0.0011(7) -0.0071(7) 0.0014(7)
C42 0.0284(9) 0.0278(10) 0.0315(10) 0.0024(8) -0.0090(8) 0.0002(7)
C43 0.0277(9) 0.0285(10) 0.0405(11) -0.0067(8) -0.0088(8) 0.0035(8)
C44 0.0280(10) 0.0337(10) 0.0322(10) -0.0107(9) -0.0032(8) 0.0033(8)
C45 0.0226(9) 0.0321(10) 0.0265(9) -0.0023(8) -0.0051(7) 0.0008(7)
C46 0.0366(11) 0.0292(10) 0.0251(10) 0.0014(8) -0.0053(8) 0.0015(9)
C47 0.0579(16) 0.0288(11) 0.0521(16) -0.0066(11) -0.0058(13) 0.0065(11)
C48 0.0416(12) 0.0407(12) 0.0261(10) -0.0044(9) -0.0019(9) -0.0013(10)
C49 0.0222(8) 0.0266(9) 0.0244(9) -0.0004(7) -0.0013(7) 0.0008(7)
C50 0.0257(9) 0.0270(9) 0.0271(9) -0.0014(7) -0.0042(7) 0.0019(7)
C51 0.0240(9) 0.0339(10) 0.0366(11) -0.0022(8) -0.0058(8) 0.0008(8)
C52 0.0288(10) 0.0335(11) 0.0413(12) 0.0041(9) 0.0021(8) -0.0049(8)
C53 0.0324(10) 0.0351(11) 0.0346(11) 0.0119(9) -0.0001(8) -0.0001(8)
C54 0.0269(9) 0.0329(10) 0.0272(9) 0.0028(8) -0.0022(7) 0.0020(8)
C55 0.0345(11) 0.0342(11) 0.0400(12) 0.0060(9) -0.0172(9) -0.0039(9)
C56 0.0379(13) 0.0441(14) 0.0718(19) 0.0153(14) -0.0051(13) -0.0126(11)
C57 0.0327(11) 0.0494(14) 0.0310(11) 0.0121(10) -0.0063(9) -0.0026(10)
C58 0.0230(8) 0.0228(9) 0.0260(9) -0.0015(7) -0.0016(7) -0.0008(7)
C59 0.0250(9) 0.0294(10) 0.0316(10) -0.0047(8) -0.0002(7) -0.0034(7)
C60 0.0341(11) 0.0309(10) 0.0400(12) -0.0105(9) 0.0028(9) -0.0086(8)
C61 0.0371(11) 0.0237(10) 0.0448(12) -0.0020(9) 0.0096(9) -0.0002(8)
C62 0.0331(10) 0.0299(10) 0.0357(11) 0.0048(8) -0.0013(9) 0.0061(8)
C63 0.0260(9) 0.0282(9) 0.0290(10) 0.0013(8) -0.0022(7) 0.0012(7)
C64 0.0350(12) 0.0417(13) 0.0412(12) -0.0117(11) -0.0143(9) -0.0012(10)
C65 0.0602(17) 0.0231(11) 0.0671(19) -0.0007(12) 0.0144(14) -0.0002(11)
C66 0.0357(12) 0.0384(12) 0.0336(12) -0.0016(9) -0.0127(9) 0.0045(9)
C67 0.0322(10) 0.0323(10) 0.0347(11) -0.0004(9) -0.0046(8) 0.0051(8)
C68 0.0262(9) 0.0361(11) 0.0314(10) -0.0036(8) -0.0058(8) -0.0041(8)
C69 0.083(3) 0.078(3) 0.179(6) 0.036(3) -0.044(3) -0.024(2)
C70 0.077(3) 0.074(2) 0.115(4) 0.006(2) -0.019(2) -0.0109(19)
C71 0.0544(17) 0.073(2) 0.070(2) 0.0002(16) -0.0220(15) -0.0089(14)
B1 0.0240(10) 0.0268(10) 0.0194(9) -0.0015(8) -0.0048(7) -0.0045(8)
B2 0.0231(9) 0.0279(10) 0.0202(9) 0.0012(8) -0.0065(7) 0.0024(8)

loop_
_atom_type_symbol
_atom_type_description
_atom_type_scat_dispersion_real
_atom_type_scat_dispersion_imag
_atom_type_scat_source
C C 0.0033 0.0016 'International Tables Vol C Tables 4.2.6.8 and 6.1.1.4'
H H 0.0000 0.0000 'International Tables Vol C Tables 4.2.6.8 and 6.1.1.4'
B B 0.0013 0.0007 'International Tables Vol C Tables 4.2.6.8 and 6.1.1.4'
O O 0.0106 0.0060 'International Tables Vol C Tables 4.2.6.8 and 6.1.1.4'
P P 0.1023 0.0942 'International Tables Vol C Tables 4.2.6.8 and 6.1.1.4'
Fe Fe 0.3463 0.8444 'International Tables Vol C Tables 4.2.6.8 and 6.1.1.4'

loop_
_geom_angle_atom_site_label_1
_geom_angle_atom_site_label_2
_geom_angle_atom_site_label_3
_geom_angle
_geom_angle_site_symmetry_1
C34 Fe1 C33 90.98(9) .
C34 Fe1 C4 115.66(9) .
C33 Fe1 C4 96.72(10) .
C34 Fe1 C5 90.96(9) .
C33 Fe1 C5 129.47(10) .
C4 Fe1 C5 39.18(9) .
C34 Fe1 C3 154.85(9) .
C33 Fe1 C3 96.26(9) .
C4 Fe1 C3 39.63(8) .
C5 Fe1 C3 65.93(9) .
C34 Fe1 C1 103.14(9) .
C33 Fe1 C1 161.11(10) .
C4 Fe1 C1 65.97(10) .
C5 Fe1 C1 39.39(9) .
C3 Fe1 C1 65.75(9) .
C34 Fe1 C2 140.71(9) .
C33 Fe1 C2 128.31(9) .
C4 Fe1 C2 65.78(9) .
C5 Fe1 C2 65.64(9) .
C3 Fe1 C2 38.95(9) .
C1 Fe1 C2 39.04(9) .
C34 Fe1 P1 92.02(6) .
C33 Fe1 P1 89.38(7) .
C4 Fe1 P1 151.42(6) .
C5 Fe1 P1 140.98(7) .
C3 Fe1 P1 112.05(6) .
C1 Fe1 P1 102.42(7) .
C2 Fe1 P1 88.57(6) .
C68 Fe2 C67 91.58(9) .
C68 Fe2 C38 89.27(9) .
C67 Fe2 C38 129.69(9) .
C68 Fe2 C39 101.16(9) .
C67 Fe2 C39 162.34(9) .
C38 Fe2 C39 39.61(9) .
C68 Fe2 C37 114.68(9) .
C67 Fe2 C37 97.77(10) .
C38 Fe2 C37 38.89(9) .
C39 Fe2 C37 65.86(9) .
C68 Fe2 C36 153.25(9) .
C67 Fe2 C36 97.93(9) .
C38 Fe2 C36 65.46(9) .
C39 Fe2 C36 65.40(9) .
C37 Fe2 C36 39.36(8) .
C68 Fe2 C35 138.89(9) .
C67 Fe2 C35 129.53(9) .
C38 Fe2 C35 65.57(8) .
C39 Fe2 C35 39.02(9) .
C37 Fe2 C35 65.47(8) .
C36 Fe2 C35 38.60(8) .
C68 Fe2 P2 92.14(7) .
C67 Fe2 P2 88.21(7) .
C38 Fe2 P2 142.04(7) .
C39 Fe2 P2 103.33(6) .
C37 Fe2 P2 152.19(6) .
C36 Fe2 P2 113.01(6) .
C35 Fe2 P2 89.78(6) .
C24 P1 B1 115.41(9) .
C24 P1 Fe1 114.05(6) .
B1 P1 Fe1 128.34(7) .
C58 P2 B2 114.09(9) .
C58 P2 Fe2 113.78(6) .
B2 P2 Fe2 129.60(7) .
C2 C1 C5 107.5(2) .
C2 C1 Fe1 70.73(12) .
C5 C1 Fe1 69.70(13) .
C3 C2 C1 108.3(2) .
C3 C2 Fe1 69.75(12) .
C1 C2 Fe1 70.23(12) .
C2 C3 C4 108.1(2) .
C2 C3 Fe1 71.30(12) .
C4 C3 Fe1 70.04(12) .
C5 C4 C3 107.7(2) .
C5 C4 Fe1 70.47(12) .
C3 C4 Fe1 70.33(11) .
C4 C5 C1 108.4(2) .
C4 C5 Fe1 70.34(12) .
C1 C5 Fe1 70.90(12) .
C7 C6 C11 117.20(16) .
C7 C6 B1 124.19(16) .
C11 C6 B1 118.60(15) .
C8 C7 C6 120.47(17) .
C8 C7 C12 116.29(17) .
C6 C7 C12 123.18(17) .
C9 C8 C7 122.04(18) .
C8 C9 C10 117.81(18) .
C8 C9 C13 120.3(2) .
C10 C9 C13 121.9(2) .
C11 C10 C9 121.68(18) .
C10 C11 C6 120.78(17) .
C10 C11 C14 118.38(18) .
C6 C11 C14 120.84(17) .
C20 C15 C16 116.14(16) .
C20 C15 B1 124.90(16) .
C16 C15 B1 118.94(15) .
C17 C16 C15 121.09(17) .
C17 C16 C21 116.13(17) .
C15 C16 C21 122.77(17) .
C18 C17 C16 122.32(18) .
C19 C18 C17 116.96(18) .
C19 C18 C22 121.99(19) .
C17 C18 C22 121.02(19) .
C18 C19 C20 122.83(18) .
C19 C20 C15 120.44(17) .
C19 C20 C23 115.72(17) .
C15 C20 C23 123.71(17) .
C25 C24 C29 118.93(16) .
C25 C24 P1 121.39(13) .
C29 C24 P1 119.67(14) .
C26 C25 C24 119.31(17) .
C26 C25 C30 118.21(18) .
C24 C25 C30 122.48(17) .
C27 C26 C25 122.41(19) .
C28 C27 C26 117.70(18) .
C28 C27 C31 121.7(2) .
C26 C27 C31 120.6(2) .
C27 C28 C29 122.22(19) .
C28 C29 C24 119.32(18) .
C28 C29 C32 117.62(18) .
C24 C29 C32 123.03(17) .
O1 C33 Fe1 177.19(18) .
O2 C34 Fe1 176.94(19) .
C36 C35 C39 108.12(19) .
C36 C35 Fe2 70.22(12) .
C39 C35 Fe2 69.66(12) .
C35 C36 C37 108.4(2) .
C35 C36 Fe2 71.18(12) .
C37 C36 Fe2 70.01(12) .
C38 C37 C36 107.7(2) .
C38 C37 Fe2 70.33(12) .
C36 C37 Fe2 70.64(12) .
C37 C38 C39 108.3(2) .
C37 C38 Fe2 70.79(12) .
C39 C38 Fe2 70.38(12) .
C35 C39 C38 107.5(2) .
C35 C39 Fe2 71.33(12) .
C38 C39 Fe2 70.01(12) .
C41 C40 C45 117.22(16) .
C41 C40 B2 124.46(15) .
C45 C40 B2 118.27(16) .
C42 C41 C40 120.35(17) .
C42 C41 C46 117.30(17) .
C40 C41 C46 122.31(16) .
C43 C42 C41 122.19(19) .
C44 C43 C42 117.43(18) .
C44 C43 C47 121.4(2) .
C42 C43 C47 121.1(2) .
C43 C44 C45 122.19(18) .
C44 C45 C40 120.47(17) .
C44 C45 C48 118.43(17) .
C40 C45 C48 121.09(17) .
C54 C49 C50 116.48(17) .
C54 C49 B2 125.43(16) .
C50 C49 B2 118.08(16) .
C51 C50 C49 120.89(17) .
C51 C50 C55 116.74(17) .
C49 C50 C55 122.36(17) .
C52 C51 C50 121.97(19) .
C53 C52 C51 117.30(19) .
C53 C52 C56 122.5(2) .
C51 C52 C56 120.2(2) .
C52 C53 C54 122.86(19) .
C53 C54 C49 120.34(18) .
C53 C54 C57 115.88(18) .
C49 C54 C57 123.71(18) .
C63 C58 C59 118.71(17) .
C63 C58 P2 119.66(14) .
C59 C58 P2 121.60(14) .
C60 C59 C58 118.96(18) .
C60 C59 C64 118.02(18) .
C58 C59 C64 123.01(18) .
C61 C60 C59 122.72(19) .
C60 C61 C62 117.70(18) .
C60 C61 C65 121.1(2) .
C62 C61 C65 121.2(2) .
C61 C62 C63 122.4(2) .
C62 C63 C58 119.44(18) .
C62 C63 C66 117.75(18) .
C58 C63 C66 122.76(17) .
O3 C67 Fe2 177.01(18) .
O4 C68 Fe2 175.77(19) .
C69 C70 C71 116.4(4) .
C71 C71 C70 117.2(4) 2_775
C6 B1 C15 121.09(15) .
C6 B1 P1 117.15(13) .
C15 B1 P1 121.58(13) .
C40 B2 C49 122.06(15) .
C40 B2 P2 116.28(14) .
C49 B2 P2 121.36(14) .

loop_
_geom_bond_atom_site_label_1
_geom_bond_atom_site_label_2
_geom_bond_distance
_geom_bond_site_symmetry_2
Fe1 C34 1.757(2) .
Fe1 C33 1.767(2) .
Fe1 C4 2.092(2) .
Fe1 C5 2.093(2) .
Fe1 C3 2.095(2) .
Fe1 C1 2.109(2) .
Fe1 C2 2.116(2) .
Fe1 P1 2.2986(5) .
Fe2 C68 1.759(2) .
Fe2 C67 1.768(2) .
Fe2 C38 2.098(2) .
Fe2 C39 2.103(2) .
Fe2 C37 2.104(2) .
Fe2 C36 2.113(2) .
Fe2 C35 2.125(2) .
Fe2 P2 2.3156(6) .
P1 C24 1.8305(18) .
P1 B1 1.833(2) .
P2 C58 1.8338(18) .
P2 B2 1.836(2) .
O1 C33 1.144(3) .
O2 C34 1.143(2) .
O3 C67 1.141(2) .
O4 C68 1.144(2) .
C1 C2 1.412(3) .
C1 C5 1.417(3) .
C2 C3 1.404(3) .
C3 C4 1.419(3) .
C4 C5 1.403(3) .
C6 C7 1.411(2) .
C6 C11 1.416(3) .
C6 B1 1.592(3) .
C7 C8 1.395(3) .
C7 C12 1.510(3) .
C8 C9 1.383(3) .
C9 C10 1.391(3) .
C9 C13 1.511(3) .
C10 C11 1.389(3) .
C11 C14 1.512(3) .
C15 C20 1.420(2) .
C15 C16 1.421(3) .
C15 B1 1.596(3) .
C16 C17 1.390(3) .
C16 C21 1.511(3) .
C17 C18 1.387(3) .
C18 C19 1.380(3) .
C18 C22 1.507(3) .
C19 C20 1.396(3) .
C20 C23 1.507(3) .
C24 C25 1.411(3) .
C24 C29 1.412(2) .
C25 C26 1.391(3) .
C25 C30 1.504(3) .
C26 C27 1.388(3) .
C27 C28 1.385(3) .
C27 C31 1.510(3) .
C28 C29 1.396(3) .
C29 C32 1.504(3) .
C35 C36 1.401(3) .
C35 C39 1.412(3) .
C36 C37 1.420(3) .
C37 C38 1.399(3) .
C38 C39 1.424(3) .
C40 C41 1.410(3) .
C40 C45 1.415(2) .
C40 B2 1.590(3) .
C41 C42 1.394(3) .
C41 C46 1.511(3) .
C42 C43 1.388(3) .
C43 C44 1.382(3) .
C43 C47 1.507(3) .
C44 C45 1.392(3) .
C45 C48 1.507(3) .
C49 C54 1.412(3) .
C49 C50 1.423(3) .
C49 B2 1.597(3) .
C50 C51 1.389(3) .
C50 C55 1.511(3) .
C51 C52 1.385(3) .
C52 C53 1.376(3) .
C52 C56 1.510(3) .
C53 C54 1.393(3) .
C54 C57 1.508(3) .
C58 C63 1.413(3) .
C58 C59 1.415(3) .
C59 C60 1.395(3) .
C59 C64 1.507(3) .
C60 C61 1.380(3) .
C61 C62 1.382(3) .
C61 C65 1.512(3) .
C62 C63 1.392(3) .
C63 C66 1.506(3) .
C69 C70 1.482(6) .
C70 C71 1.500(5) .
C71 C71 1.480(6) 2_775

loop_
_geom_torsion_atom_site_label_1
_geom_torsion_atom_site_label_2
_geom_torsion_atom_site_label_3
_geom_torsion_atom_site_label_4
_geom_torsion
_geom_torsion_site_symmetry_4
C34 Fe1 P1 C24 8.23(9) .
C33 Fe1 P1 C24 -82.72(9) .
C4 Fe1 P1 C24 174.29(17) .
C5 Fe1 P1 C24 102.26(12) .
C3 Fe1 P1 C24 -179.22(9) .
C1 Fe1 P1 C24 112.16(9) .
C2 Fe1 P1 C24 148.93(9) .
C34 Fe1 P1 B1 170.41(11) .
C33 Fe1 P1 B1 79.45(11) .
C4 Fe1 P1 B1 -23.53(18) .
C5 Fe1 P1 B1 -95.57(13) .
C3 Fe1 P1 B1 -17.05(11) .
C1 Fe1 P1 B1 -85.67(11) .
C2 Fe1 P1 B1 -48.90(11) .
C68 Fe2 P2 C58 15.27(9) .
C67 Fe2 P2 C58 -76.24(9) .
C38 Fe2 P2 C58 106.83(13) .
C39 Fe2 P2 C58 117.27(10) .
C37 Fe2 P2 C58 -179.58(16) .
C36 Fe2 P2 C58 -174.09(9) .
C35 Fe2 P2 C58 154.20(9) .
C68 Fe2 P2 B2 175.93(10) .
C67 Fe2 P2 B2 84.41(11) .
C38 Fe2 P2 B2 -92.52(14) .
C39 Fe2 P2 B2 -82.08(11) .
C37 Fe2 P2 B2 -18.92(18) .
C36 Fe2 P2 B2 -13.44(11) .
C35 Fe2 P2 B2 -45.15(11) .
C34 Fe1 C1 C2 166.89(13) .
C33 Fe1 C1 C2 -55.7(3) .
C4 Fe1 C1 C2 -80.61(14) .
C5 Fe1 C1 C2 -118.0(2) .
C3 Fe1 C1 C2 -37.00(13) .
P1 Fe1 C1 C2 71.81(13) .
C34 Fe1 C1 C5 -75.10(15) .
C33 Fe1 C1 C5 62.3(3) .
C4 Fe1 C1 C5 37.40(13) .
C3 Fe1 C1 C5 81.01(15) .
C2 Fe1 C1 C5 118.0(2) .
P1 Fe1 C1 C5 -170.18(12) .
C5 C1 C2 C3 -0.7(2) .
Fe1 C1 C2 C3 59.59(14) .
C5 C1 C2 Fe1 -60.27(15) .
C34 Fe1 C2 C3 -139.63(15) .
C33 Fe1 C2 C3 40.85(17) .
C4 Fe1 C2 C3 -38.09(13) .
C5 Fe1 C2 C3 -81.26(14) .
C1 Fe1 C2 C3 -119.22(19) .
P1 Fe1 C2 C3 128.92(12) .
C34 Fe1 C2 C1 -20.4(2) .
C33 Fe1 C2 C1 160.07(14) .
C4 Fe1 C2 C1 81.13(15) .
C5 Fe1 C2 C1 37.96(14) .
C3 Fe1 C2 C1 119.22(19) .
P1 Fe1 C2 C1 -111.86(13) .
C1 C2 C3 C4 0.8(2) .
Fe1 C2 C3 C4 60.71(14) .
C1 C2 C3 Fe1 -59.89(14) .
C34 Fe1 C3 C2 105.2(2) .
C33 Fe1 C3 C2 -148.92(13) .
C4 Fe1 C3 C2 118.1(2) .
C5 Fe1 C3 C2 80.44(14) .
C1 Fe1 C3 C2 37.08(13) .
P1 Fe1 C3 C2 -57.05(13) .
C34 Fe1 C3 C4 -12.9(3) .
C33 Fe1 C3 C4 92.99(15) .
C5 Fe1 C3 C4 -37.66(15) .
C1 Fe1 C3 C4 -81.01(15) .
C2 Fe1 C3 C4 -118.1(2) .
P1 Fe1 C3 C4 -175.14(13) .
C2 C3 C4 C5 -0.6(2) .
Fe1 C3 C4 C5 60.87(15) .
C2 C3 C4 Fe1 -61.51(14) .
C34 Fe1 C4 C5 55.95(16) .
C33 Fe1 C4 C5 150.29(14) .
C3 Fe1 C4 C5 -118.0(2) .
C1 Fe1 C4 C5 -37.60(14) .
C2 Fe1 C4 C5 -80.55(15) .
P1 Fe1 C4 C5 -108.56(17) .
C34 Fe1 C4 C3 173.95(14) .
C33 Fe1 C4 C3 -91.71(15) .
C5 Fe1 C4 C3 118.0(2) .
C1 Fe1 C4 C3 80.40(15) .
C2 Fe1 C4 C3 37.45(14) .
P1 Fe1 C4 C3 9.4(2) .
C3 C4 C5 C1 0.2(2) .
Fe1 C4 C5 C1 60.99(15) .
C3 C4 C5 Fe1 -60.78(15) .
C2 C1 C5 C4 0.3(2) .
Fe1 C1 C5 C4 -60.64(15) .
C2 C1 C5 Fe1 60.93(14) .
C34 Fe1 C5 C4 -131.67(15) .
C33 Fe1 C5 C4 -39.62(18) .
C3 Fe1 C5 C4 38.08(13) .
C1 Fe1 C5 C4 118.6(2) .
C2 Fe1 C5 C4 80.96(15) .
P1 Fe1 C5 C4 133.93(12) .
C34 Fe1 C5 C1 109.74(15) .
C33 Fe1 C5 C1 -158.20(14) .
C4 Fe1 C5 C1 -118.6(2) .
C3 Fe1 C5 C1 -80.50(15) .
C2 Fe1 C5 C1 -37.62(14) .
P1 Fe1 C5 C1 15.35(19) .
C11 C6 C7 C8 0.5(3) .
B1 C6 C7 C8 -178.29(17) .
C11 C6 C7 C12 177.54(17) .
B1 C6 C7 C12 -1.2(3) .
C6 C7 C8 C9 0.9(3) .
C12 C7 C8 C9 -176.31(18) .
C7 C8 C9 C10 -1.8(3) .
C7 C8 C9 C13 177.4(2) .
C8 C9 C10 C11 1.3(3) .
C13 C9 C10 C11 -177.9(2) .
C9 C10 C11 C6 0.1(3) .
C9 C10 C11 C14 -179.4(2) .
C7 C6 C11 C10 -1.0(3) .
B1 C6 C11 C10 177.86(17) .
C7 C6 C11 C14 178.47(18) .
B1 C6 C11 C14 -2.7(3) .
C20 C15 C16 C17 3.6(3) .
B1 C15 C16 C17 -174.81(17) .
C20 C15 C16 C21 -175.94(18) .
B1 C15 C16 C21 5.7(3) .
C15 C16 C17 C18 0.3(3) .
C21 C16 C17 C18 179.82(19) .
C16 C17 C18 C19 -2.4(3) .
C16 C17 C18 C22 179.5(2) .
C17 C18 C19 C20 0.5(3) .
C22 C18 C19 C20 178.6(2) .
C18 C19 C20 C15 3.5(3) .
C18 C19 C20 C23 -172.43(19) .
C16 C15 C20 C19 -5.4(3) .
B1 C15 C20 C19 172.91(17) .
C16 C15 C20 C23 170.23(18) .
B1 C15 C20 C23 -11.5(3) .
B1 P1 C24 C25 -58.09(17) .
Fe1 P1 C24 C25 106.49(14) .
B1 P1 C24 C29 120.74(15) .
Fe1 P1 C24 C29 -74.68(15) .
C29 C24 C25 C26 -3.8(3) .
P1 C24 C25 C26 175.02(14) .
C29 C24 C25 C30 176.03(18) .
P1 C24 C25 C30 -5.1(3) .
C24 C25 C26 C27 2.5(3) .
C30 C25 C26 C27 -177.34(19) .
C25 C26 C27 C28 0.5(3) .
C25 C26 C27 C31 179.5(2) .
C26 C27 C28 C29 -2.2(3) .
C31 C27 C28 C29 178.7(2) .
C27 C28 C29 C24 0.9(3) .
C27 C28 C29 C32 -177.4(2) .
C25 C24 C29 C28 2.2(3) .
P1 C24 C29 C28 -176.66(14) .
C25 C24 C29 C32 -179.64(19) .
P1 C24 C29 C32 1.5(3) .
C34 Fe1 C33 O1 35(4) .
C4 Fe1 C33 O1 -81(4) .
C5 Fe1 C33 O1 -57(4) .
C3 Fe1 C33 O1 -121(4) .
C1 Fe1 C33 O1 -103(4) .
C2 Fe1 C33 O1 -145(4) .
P1 Fe1 C33 O1 127(4) .
C33 Fe1 C34 O2 -67(4) .
C4 Fe1 C34 O2 31(4) .
C5 Fe1 C34 O2 63(4) .
C3 Fe1 C34 O2 40(4) .
C1 Fe1 C34 O2 101(4) .
C2 Fe1 C34 O2 114(4) .
P1 Fe1 C34 O2 -156(4) .
C68 Fe2 C35 C36 -137.85(15) .
C67 Fe2 C35 C36 41.66(17) .
C38 Fe2 C35 C36 -80.66(14) .
C39 Fe2 C35 C36 -119.08(19) .
C37 Fe2 C35 C36 -37.75(13) .
P2 Fe2 C35 C36 129.15(12) .
C68 Fe2 C35 C39 -18.8(2) .
C67 Fe2 C35 C39 160.73(14) .
C38 Fe2 C35 C39 38.42(14) .
C37 Fe2 C35 C39 81.33(14) .
C36 Fe2 C35 C39 119.08(19) .
P2 Fe2 C35 C39 -111.77(13) .
C39 C35 C36 C37 0.8(2) .
Fe2 C35 C36 C37 60.42(14) .
C39 C35 C36 Fe2 -59.57(14) .
C68 Fe2 C36 C35 101.4(2) .
C67 Fe2 C36 C35 -148.83(13) .
C38 Fe2 C36 C35 80.99(14) .
C39 Fe2 C36 C35 37.24(13) .
C37 Fe2 C36 C35 118.56(19) .
P2 Fe2 C36 C35 -57.41(13) .
C68 Fe2 C36 C37 -17.1(3) .
C67 Fe2 C36 C37 92.61(15) .
C38 Fe2 C36 C37 -37.57(14) .
C39 Fe2 C36 C37 -81.32(15) .
C35 Fe2 C36 C37 -118.56(19) .
P2 Fe2 C36 C37 -175.97(12) .
C35 C36 C37 C38 -0.3(2) .
Fe2 C36 C37 C38 60.86(15) .
C35 C36 C37 Fe2 -61.16(14) .
C68 Fe2 C37 C38 53.68(15) .
C67 Fe2 C37 C38 149.03(13) .
C39 Fe2 C37 C38 -37.90(13) .
C36 Fe2 C37 C38 -117.93(19) .
C35 Fe2 C37 C38 -80.89(14) .
P2 Fe2 C37 C38 -109.95(16) .
C68 Fe2 C37 C36 171.61(13) .
C67 Fe2 C37 C36 -93.04(14) .
C38 Fe2 C37 C36 117.93(19) .
C39 Fe2 C37 C36 80.03(14) .
C35 Fe2 C37 C36 37.04(13) .
P2 Fe2 C37 C36 8.0(2) .
C36 C37 C38 C39 -0.4(2) .
Fe2 C37 C38 C39 60.69(15) .
C36 C37 C38 Fe2 -61.06(14) .
C68 Fe2 C38 C37 -132.94(14) .
C67 Fe2 C38 C37 -41.50(17) .
C39 Fe2 C38 C37 118.46(19) .
C36 Fe2 C38 C37 38.02(13) .
C35 Fe2 C38 C37 80.61(14) .
P2 Fe2 C38 C37 134.52(12) .
C68 Fe2 C38 C39 108.61(15) .
C67 Fe2 C38 C39 -159.95(14) .
C37 Fe2 C38 C39 -118.46(19) .
C36 Fe2 C38 C39 -80.44(15) .
C35 Fe2 C38 C39 -37.85(14) .
P2 Fe2 C38 C39 16.1(2) .
C36 C35 C39 C38 -1.1(2) .
Fe2 C35 C39 C38 -60.98(14) .
C36 C35 C39 Fe2 59.92(14) .
C37 C38 C39 C35 0.9(2) .
Fe2 C38 C39 C35 61.83(14) .
C37 C38 C39 Fe2 -60.95(15) .
C68 Fe2 C39 C35 167.55(13) .
C67 Fe2 C39 C35 -57.0(3) .
C38 Fe2 C39 C35 -117.5(2) .
C37 Fe2 C39 C35 -80.24(14) .
C36 Fe2 C39 C35 -36.85(13) .
P2 Fe2 C39 C35 72.62(13) .
C68 Fe2 C39 C38 -75.00(15) .
C67 Fe2 C39 C38 60.4(3) .
C37 Fe2 C39 C38 37.21(14) .
C36 Fe2 C39 C38 80.60(15) .
C35 Fe2 C39 C38 117.5(2) .
P2 Fe2 C39 C38 -169.93(13) .
C45 C40 C41 C42 -4.3(3) .
B2 C40 C41 C42 172.92(17) .
C45 C40 C41 C46 173.46(17) .
B2 C40 C41 C46 -9.3(3) .
C40 C41 C42 C43 1.7(3) .
C46 C41 C42 C43 -176.16(18) .
C41 C42 C43 C44 1.1(3) .
C41 C42 C43 C47 -180.0(2) .
C42 C43 C44 C45 -1.1(3) .
C47 C43 C44 C45 179.9(2) .
C43 C44 C45 C40 -1.6(3) .
C43 C44 C45 C48 179.63(19) .
C41 C40 C45 C44 4.3(3) .
B2 C40 C45 C44 -173.14(16) .
C41 C40 C45 C48 -177.01(18) .
B2 C40 C45 C48 5.6(3) .
C54 C49 C50 C51 4.2(3) .
B2 C49 C50 C51 -174.59(17) .
C54 C49 C50 C55 -176.60(18) .
B2 C49 C50 C55 4.6(3) .
C49 C50 C51 C52 -1.3(3) .
C55 C50 C51 C52 179.52(19) .
C50 C51 C52 C53 -2.0(3) .
C50 C51 C52 C56 179.0(2) .
C51 C52 C53 C54 2.3(3) .
C56 C52 C53 C54 -178.7(2) .
C52 C53 C54 C49 0.8(3) .
C52 C53 C54 C57 -176.3(2) .
C50 C49 C54 C53 -4.0(3) .
B2 C49 C54 C53 174.73(18) .
C50 C49 C54 C57 172.84(19) .
B2 C49 C54 C57 -8.4(3) .
B2 P2 C58 C63 120.59(15) .
Fe2 P2 C58 C63 -75.65(15) .
B2 P2 C58 C59 -57.51(17) .
Fe2 P2 C58 C59 106.25(14) .
C63 C58 C59 C60 -2.8(3) .
P2 C58 C59 C60 175.31(14) .
C63 C58 C59 C64 177.88(18) .
P2 C58 C59 C64 -4.0(3) .
C58 C59 C60 C61 1.8(3) .
C64 C59 C60 C61 -178.9(2) .
C59 C60 C61 C62 0.9(3) .
C59 C60 C61 C65 -178.7(2) .
C60 C61 C62 C63 -2.6(3) .
C65 C61 C62 C63 177.0(2) .
C61 C62 C63 C58 1.5(3) .
C61 C62 C63 C66 -176.0(2) .
C59 C58 C63 C62 1.2(3) .
P2 C58 C63 C62 -176.91(14) .
C59 C58 C63 C66 178.60(18) .
P2 C58 C63 C66 0.4(3) .
C68 Fe2 C67 O3 27(4) .
C38 Fe2 C67 O3 -63(4) .
C39 Fe2 C67 O3 -109(4) .
C37 Fe2 C67 O3 -88(4) .
C36 Fe2 C67 O3 -128(4) .
C35 Fe2 C67 O3 -152(4) .
P2 Fe2 C67 O3 119(4) .
C67 Fe2 C68 O4 -91(2) .
C38 Fe2 C68 O4 39(2) .
C39 Fe2 C68 O4 77(2) .
C37 Fe2 C68 O4 9(3) .
C36 Fe2 C68 O4 20(3) .
C35 Fe2 C68 O4 89(2) .
P2 Fe2 C68 O4 -179(100) .
C69 C70 C71 C71 179.6(5) 2_775
C7 C6 B1 C15 111.3(2) .
C11 C6 B1 C15 -67.4(2) .
C7 C6 B1 P1 -73.5(2) .
C11 C6 B1 P1 107.78(17) .
C20 C15 B1 C6 129.56(19) .
C16 C15 B1 C6 -52.2(2) .
C20 C15 B1 P1 -45.4(2) .
C16 C15 B1 P1 132.81(16) .
C24 P1 B1 C6 176.76(12) .
Fe1 P1 B1 C6 14.79(18) .
C24 P1 B1 C15 -8.06(18) .
Fe1 P1 B1 C15 -170.03(11) .
C41 C40 B2 C49 118.2(2) .
C45 C40 B2 C49 -64.6(2) .
C41 C40 B2 P2 -68.0(2) .
C45 C40 B2 P2 109.20(17) .
C54 C49 B2 C40 126.11(19) .
C50 C49 B2 C40 -55.2(2) .
C54 C49 B2 P2 -47.4(2) .
C50 C49 B2 P2 131.36(16) .
C58 P2 B2 C40 177.48(12) .
Fe2 P2 B2 C40 16.87(17) .
C58 P2 B2 C49 -8.69(18) .
Fe2 P2 B2 C49 -169.29(10) .
